data_4320995
loop_
_publ_author_name
'R. Nandini Devi'
'K. Vidyasagar'

_publ_section_title
;
 Solid-State Synthesis and Characterization of Novel Aluminophosphates,
 A3Al2P3O12 (A = Na, K, Rb, Tl): Influence of A+ Ions on the Coordination
 of Aluminum
;
_journal_name_full 'Inorganic Chemistry'
_journal_page_first 2391
_journal_page_last 2396
_journal_paper_doi 10.1021/ic991395u
_journal_volume 39
_journal_year 2000
_chemical_formula_sum 'Al2 O12 P3 Tl3'
_chemical_formula_weight 951.91
_chemical_name_systematic
; 
 ? 
;
_space_group_IT_number 33
_symmetry_cell_setting orthorhombic
_symmetry_space_group_name_Hall 'P 2c -2n'
_symmetry_space_group_name_H-M 'P n a 21'
_atom_sites_solution_hydrogens geom
_atom_sites_solution_primary direct
_atom_sites_solution_secondary difmap
_audit_creation_method SHELXL
_cell_angle_alpha 90.00
_cell_angle_beta 90.00
_cell_angle_gamma 90.00
_cell_formula_units_Z 4
_cell_length_a 6.1478(15)
_cell_length_b 10.396(3)
_cell_length_c 17.787(5)
_cell_measurement_reflns_used 25
_cell_measurement_temperature 293(2)
_cell_measurement_theta_max 15
_cell_measurement_theta_min 10
_cell_volume 1136.8(5)
_computing_cell_refinement 'CAD4 prograns'
_computing_data_collection 'CAD4 prograns'
_computing_data_reduction MoLEN
_computing_molecular_graphics ORTEP92
_computing_publication_material 'SHELXL-93 (Sheldrick, 1993)'
_computing_structure_refinement 'SHELXL-93 (Sheldrick, 1993)'
_computing_structure_solution 'SHELXS-86 (Sheldrick, 1990)'
_diffrn_ambient_temperature 293(2)
_diffrn_measurement_device 'Enraf Nonius CAD4'
_diffrn_measurement_method 2theta-omega
_diffrn_radiation_monochromator graphite
_diffrn_radiation_source 'fine-focus sealed tube'
_diffrn_radiation_type MoK\a
_diffrn_radiation_wavelength 0.71073
_diffrn_reflns_av_R_equivalents 0.0000
_diffrn_reflns_av_sigmaI/netI 0.0268
_diffrn_reflns_limit_h_max 7
_diffrn_reflns_limit_h_min 0
_diffrn_reflns_limit_k_max 12
_diffrn_reflns_limit_k_min 0
_diffrn_reflns_limit_l_max 21
_diffrn_reflns_limit_l_min 0
_diffrn_reflns_number 1037
_diffrn_reflns_theta_max 24.96
_diffrn_reflns_theta_min 2.27
_diffrn_standards_decay_% 2%
_diffrn_standards_interval_time '1 hour'
_diffrn_standards_number 2
_exptl_absorpt_coefficient_mu 43.025
_exptl_absorpt_correction_T_max 0.992
_exptl_absorpt_correction_T_min 0.859
_exptl_absorpt_correction_type empirical
_exptl_crystal_colour colorless
_exptl_crystal_density_diffrn 5.562
_exptl_crystal_description 'needle shaped'
_exptl_crystal_F_000 1640
_exptl_crystal_size_max 0.3
_exptl_crystal_size_mid 0.18
_exptl_crystal_size_min 0.12
_refine_diff_density_max 1.207
_refine_diff_density_min -1.335
_refine_diff_density_rms 0.263
_refine_ls_abs_structure_details 'Flack H D (1983), Acta Cryst. A39, 876-881'
_refine_ls_abs_structure_Flack 0.09(3)
_refine_ls_extinction_coef 0.00007(4)
_refine_ls_extinction_expression Fc^*^=kFc[1+0.001xFc^2^\l^3^/sin(2\q)]^-1/4^
_refine_ls_extinction_method SHELXL
_refine_ls_goodness_of_fit_all 1.172
_refine_ls_goodness_of_fit_obs 1.330
_refine_ls_matrix_type full
_refine_ls_number_parameters 117
_refine_ls_number_reflns 1037
_refine_ls_number_restraints 1
_refine_ls_restrained_S_all 1.172
_refine_ls_restrained_S_obs 1.329
_refine_ls_R_factor_all 0.0545
_refine_ls_R_factor_obs 0.0275
_refine_ls_shift/esd_max -2.589
_refine_ls_shift/esd_mean 0.330
_refine_ls_structure_factor_coef Fsqd
_refine_ls_weighting_details 'w=1/[\s^2^(Fo^2^)+(0.0268P)^2^+1.4020P] where P=(Fo^2^+2Fc^2^)/3'
_refine_ls_weighting_scheme calc
_refine_ls_wR_factor_all 0.0684
_refine_ls_wR_factor_obs 0.0609
_reflns_number_observed 683
_reflns_number_total 1037
_reflns_observed_criterion >2sigma(I)
_cod_data_source_file ic991395u_3.cif
_cod_data_source_block Tl3Al2P3O12
_cod_depositor_comments
;
The following automatic conversions were performed:

'_refine_ls_weighting_scheme' value 'calc
w=1/[\s^2^(Fo^2^)+(0.0268P)^2^+1.4020P] where P=(Fo^2^+2Fc^2^)/3' was
changed to 'calc'. New tag '_refine_ls_weighting_details' was
created. The value of the new tag was set to
'w=1/[\s^2^(Fo^2^)+(0.0268P)^2^+1.4020P] where P=(Fo^2^+2Fc^2^)/3'.

Automatic conversion script
Id: cif_fix_values 3143 2015-03-26 13:38:13Z robertas 
;
_cod_database_code 4320995

loop_
_symmetry_equiv_pos_as_xyz
'x, y, z'
'-x+1/2, y+1/2, z+1/2'
'-x, -y, z+1/2'
'x+1/2, -y+1/2, z'

loop_
_atom_site_aniso_label
_atom_site_aniso_U_11
_atom_site_aniso_U_22
_atom_site_aniso_U_33
_atom_site_aniso_U_23
_atom_site_aniso_U_13
_atom_site_aniso_U_12
Tl1 0.0357(5) 0.0269(4) 0.0386(5) 0.0006(13) 0.0067(15) 0.0019(5)
Tl2 0.042(2) 0.0359(10) 0.0306(11) -0.0106(8) -0.0038(10) 0.0013(12)
Tl3 0.0404(15) 0.0282(9) 0.0327(10) 0.0007(8) -0.0048(9) -0.0002(11)
P2 0.041(4) 0.015(3) 0.041(5) 0.003(3) -0.002(4) 0.000(4)
Al2 0.022(4) 0.024(4) 0.010(3) 0.006(2) -0.011(4) 0.000(4)
O4 0.042(13) 0.043(13) 0.021(9) -0.005(8) 0.001(9) -0.004(11)
O12 0.027(12) 0.045(13) 0.045(12) 0.001(10) -0.003(9) 0.005(9)

loop_
_atom_site_label
_atom_site_type_symbol
_atom_site_fract_x
_atom_site_fract_y
_atom_site_fract_z
_atom_site_U_iso_or_equiv
_atom_site_thermal_displace_type
_atom_site_occupancy
_atom_site_calc_flag
_atom_site_refinement_flags
_atom_site_disorder_group
Tl1 Tl 0.2357(2) 0.35779(6) 0.1192(2) 0.0337(3) Uani 1 d . .
Tl2 Tl 0.2584(5) 0.1654(2) 0.72898(4) 0.0362(6) Uani 1 d . .
Tl3 Tl 0.2616(5) 0.1601(2) 0.51176(4) 0.0337(6) Uani 1 d . .
P1 P 0.2609(8) 0.4915(4) 0.6215(10) 0.0187(8) Uiso 1 d . .
P2 P 0.2483(27) 0.3725(11) 0.3302(7) 0.032(3) Uani 1 d . .
P3 P 0.2495(19) 0.3707(9) 0.9123(5) 0.007(2) Uiso 1 d . .
Al1 Al 0.2538(25) 0.0837(10) 0.2917(7) 0.018(3) Uiso 1 d . .
Al2 Al 0.2576(23) 0.0805(10) 0.9582(7) 0.019(3) Uani 1 d . .
O1 O 0.0547(21) 0.4134(13) 0.6180(23) 0.042(4) Uiso 1 d . .
O2 O 0.4712(21) 0.4122(14) 0.6273(26) 0.041(4) Uiso 1 d . .
O3 O 0.2330(42) 0.0852(23) 0.1890(18) 0.017(6) Uiso 1 d . .
O4 O 0.2522(53) 0.0765(30) 0.0554(19) 0.035(8) Uani 1 d . .
O5 O 0.0658(47) 0.4078(26) 0.2789(15) 0.025(6) Uiso 1 d . .
O6 O 0.4494(42) 0.4269(23) 0.2948(13) 0.013(4) Uiso 1 d . .
O7 O 0.2469(44) 0.2267(18) 0.3406(12) 0.020(5) Uiso 1 d . .
O8 O 0.2026(36) 0.4326(20) 0.4064(13) 0.019(7) Uiso 1 d . .
O9 O 0.2287(43) 0.4237(21) 0.8331(14) 0.023(6) Uiso 1 d . .
O10 O 0.2711(37) 0.2266(18) 0.8976(13) 0.020(5) Uiso 1 d . .
O11 O 0.0593(46) 0.4104(26) 0.9630(15) 0.026(6) Uiso 1 d . .
O12 O 0.4592(54) 0.4185(33) 0.9523(18) 0.039(7) Uani 1 d . .

loop_
_atom_type_symbol
_atom_type_description
_atom_type_scat_dispersion_real
_atom_type_scat_dispersion_imag
_atom_type_scat_source
Tl Tl -2.8358 9.6688 'International Tables Vol C Tables 4.2.6.8 and 6.1.1.4'
Al Al 0.0645 0.0514 'International Tables Vol C Tables 4.2.6.8 and 6.1.1.4'
P P 0.1023 0.0942 'International Tables Vol C Tables 4.2.6.8 and 6.1.1.4'
O O 0.0080 0.0060 'International Tables Vol C Tables 4.2.6.8 and 6.1.1.4'

loop_
_geom_angle_atom_site_label_1
_geom_angle_atom_site_label_2
_geom_angle_atom_site_label_3
_geom_angle
_geom_angle_site_symmetry_1
_geom_angle_site_symmetry_3
_geom_angle_publ_flag
O1 Tl1 O2 73.9(3) 3_564 3_664 ?
O1 Tl1 O11 68.6(9) 3_564 1_554 ?
O2 Tl1 O11 96.6(10) 3_664 1_554 ?
O1 Tl1 O5 70.5(9) 3_564 . ?
O2 Tl1 O5 91.4(9) 3_664 . ?
O11 Tl1 O5 134.0(3) 1_554 . ?
O1 Tl1 O3 137.1(7) 3_564 . ?
O2 Tl1 O3 135.6(8) 3_664 . ?
O11 Tl1 O3 122.1(8) 1_554 . ?
O5 Tl1 O3 77.4(8) . . ?
O1 Tl1 O4 139.6(8) 3_564 . ?
O2 Tl1 O4 137.8(8) 3_664 . ?
O11 Tl1 O4 81.3(8) 1_554 . ?
O5 Tl1 O4 120.2(8) . . ?
O3 Tl1 O4 44.9(3) . . ?
O1 Tl1 O4 44.1(7) 3_564 4_455 ?
O2 Tl1 O4 113.5(7) 3_664 4_455 ?
O11 Tl1 O4 46.8(8) 1_554 4_455 ?
O5 Tl1 O4 88.7(9) . 4_455 ?
O3 Tl1 O4 109.1(6) . 4_455 ?
O4 Tl1 O4 95.7(10) . 4_455 ?
O1 Tl1 O12 95.1(9) 3_564 1_554 ?
O2 Tl1 O12 69.1(10) 3_664 1_554 ?
O11 Tl1 O12 45.3(7) 1_554 1_554 ?
O5 Tl1 O12 158.8(9) . 1_554 ?
O3 Tl1 O12 122.2(8) . 1_554 ?
O4 Tl1 O12 80.8(9) . 1_554 ?
O4 Tl1 O12 91.5(8) 4_455 1_554 ?
O1 Tl1 O3 114.1(6) 3_564 4 ?
O2 Tl1 O3 45.0(6) 3_664 4 ?
O11 Tl1 O3 129.3(8) 1_554 4 ?
O5 Tl1 O3 86.5(8) . 4 ?
O3 Tl1 O3 91.1(8) . 4 ?
O4 Tl1 O3 105.6(6) . 4 ?
O4 Tl1 O3 157.7(4) 4_455 4 ?
O12 Tl1 O3 85.4(8) 1_554 4 ?
O1 Tl1 O3 46.7(6) 3_564 4_455 ?
O2 Tl1 O3 113.1(6) 3_664 4_455 ?
O11 Tl1 O3 88.7(8) 1_554 4_455 ?
O5 Tl1 O3 47.2(8) . 4_455 ?
O3 Tl1 O3 90.5(8) . 4_455 ?
O4 Tl1 O3 109.0(7) . 4_455 ?
O4 Tl1 O3 42.0(3) 4_455 4_455 ?
O12 Tl1 O3 132.1(8) 1_554 4_455 ?
O3 Tl1 O3 131.8(10) 4 4_455 ?
O1 Tl1 O4 113.1(6) 3_564 4 ?
O2 Tl1 O4 45.8(7) 3_664 4 ?
O11 Tl1 O4 89.5(8) 1_554 4 ?
O5 Tl1 O4 125.9(8) . 4 ?
O3 Tl1 O4 108.6(6) . 4 ?
O4 Tl1 O4 92.1(10) . 4 ?
O4 Tl1 O4 133.3(10) 4_455 4 ?
O12 Tl1 O4 44.6(8) 1_554 4 ?
O3 Tl1 O4 41.0(2) 4 4 ?
O3 Tl1 O4 158.4(4) 4_455 4 ?
O1 Tl1 O6 93.9(8) 3_564 . ?
O2 Tl1 O6 64.1(9) 3_664 . ?
O11 Tl1 O6 157.6(8) 1_554 . ?
O5 Tl1 O6 42.3(6) . . ?
O3 Tl1 O6 80.2(7) . . ?
O4 Tl1 O6 120.5(8) . . ?
O4 Tl1 O6 128.1(8) 4_455 . ?
O12 Tl1 O6 127.4(3) 1_554 . ?
O3 Tl1 O6 44.3(7) 4 . ?
O3 Tl1 O6 88.8(7) 4_455 . ?
O4 Tl1 O6 84.6(7) 4 . ?
O2 Tl2 O1 82.2(8) 4_455 4 ?
O2 Tl2 O5 99.7(6) 4_455 2_545 ?
O1 Tl2 O5 73.5(6) 4 2_545 ?
O2 Tl2 O6 74.6(8) 4_455 2_545 ?
O1 Tl2 O6 107.9(6) 4 2_545 ?
O5 Tl2 O6 46.4(6) 2_545 2_545 ?
O2 Tl2 O10 138.3(9) 4_455 . ?
O1 Tl2 O10 137.0(7) 4 . ?
O5 Tl2 O10 83.5(6) 2_545 . ?
O6 Tl2 O10 78.6(6) 2_545 . ?
O2 Tl2 O9 126.8(6) 4_455 . ?
O1 Tl2 O9 132.4(5) 4 . ?
O5 Tl2 O9 125.6(7) 2_545 . ?
O6 Tl2 O9 115.5(7) 2_545 . ?
O10 Tl2 O9 43.7(6) . . ?
O2 Tl2 O2 97.1(12) 4_455 . ?
O1 Tl2 O2 66.2(5) 4 . ?
O5 Tl2 O2 133.4(6) 2_545 . ?
O6 Tl2 O2 170.7(8) 2_545 . ?
O10 Tl2 O2 110.7(8) . . ?
O9 Tl2 O2 72.7(7) . . ?
O2 Tl2 O1 66.4(5) 4_455 . ?
O1 Tl2 O1 92.9(10) 4 . ?
O5 Tl2 O1 162.2(8) 2_545 . ?
O6 Tl2 O1 132.5(5) 2_545 . ?
O10 Tl2 O1 114.2(7) . . ?
O9 Tl2 O1 72.1(7) . . ?
O2 Tl2 O1 43.8(3) . . ?
O2 Tl2 Tl2 136.8(8) 4_455 4 ?
O1 Tl2 Tl2 65.3(4) 4 4 ?
O5 Tl2 Tl2 97.4(5) 2_545 4 ?
O6 Tl2 Tl2 140.7(5) 2_545 4 ?
O10 Tl2 Tl2 82.8(4) . 4 ?
O9 Tl2 Tl2 68.9(5) . 4 ?
O2 Tl2 Tl2 44.9(5) . 4 ?
O1 Tl2 Tl2 86.8(2) . 4 ?
O2 Tl2 Tl2 64.7(4) 4_455 4_455 ?
O1 Tl2 Tl2 135.1(6) 4 4_455 ?
O5 Tl2 Tl2 138.7(5) 2_545 4_455 ?
O6 Tl2 Tl2 92.3(5) 2_545 4_455 ?
O10 Tl2 Tl2 85.4(4) . 4_455 ?
O9 Tl2 Tl2 62.8(5) . 4_455 ?
O2 Tl2 Tl2 87.7(2) . 4_455 ?
O1 Tl2 Tl2 47.1(4) . 4_455 ?
Tl2 Tl2 Tl2 120.44(10) 4 4_455 ?
O2 Tl2 O9 144.8(5) 4_455 4 ?
O1 Tl2 O9 76.3(7) 4 4 ?
O5 Tl2 O9 47.6(6) 2_545 4 ?
O6 Tl2 O9 85.9(6) 2_545 4 ?
O10 Tl2 O9 61.6(6) . 4 ?
O9 Tl2 O9 88.0(7) . 4 ?
O2 Tl2 O9 99.2(6) . 4 ?
O1 Tl2 O9 141.3(5) . 4 ?
Tl2 Tl2 O9 54.8(4) 4 4 ?
Tl2 Tl2 O9 146.6(4) 4_455 4 ?
O2 Tl2 Tl1 52.6(3) 4_455 2_545 ?
O1 Tl2 Tl1 51.6(3) 4 2_545 ?
O5 Tl2 Tl1 52.6(5) 2_545 2_545 ?
O6 Tl2 Tl1 60.4(4) 2_545 2_545 ?
O10 Tl2 Tl1 133.3(4) . 2_545 ?
O9 Tl2 Tl1 175.9(4) . 2_545 ?
O2 Tl2 Tl1 111.3(6) . 2_545 ?
O1 Tl2 Tl1 109.9(5) . 2_545 ?
Tl2 Tl2 Tl1 114.55(6) 4 2_545 ?
Tl2 Tl2 Tl1 115.62(6) 4_455 2_545 ?
O9 Tl2 Tl1 92.4(4) 4 2_545 ?
O1 Tl3 O2 80.7(8) 4 4_455 ?
O1 Tl3 O11 73.1(7) 4 2_544 ?
O2 Tl3 O11 102.5(6) 4_455 2_544 ?
O1 Tl3 O12 107.7(7) 4 2_544 ?
O2 Tl3 O12 75.6(8) 4_455 2_544 ?
O11 Tl3 O12 48.6(7) 2_544 2_544 ?
O1 Tl3 O7 139.3(8) 4 . ?
O2 Tl3 O7 138.6(8) 4_455 . ?
O11 Tl3 O7 85.4(7) 2_544 . ?
O12 Tl3 O7 80.3(7) 2_544 . ?
O1 Tl3 O8 133.2(5) 4 . ?
O2 Tl3 O8 123.6(5) 4_455 . ?
O11 Tl3 O8 127.5(7) 2_544 . ?
O12 Tl3 O8 116.5(7) 2_544 . ?
O7 Tl3 O8 43.8(6) . . ?
O1 Tl3 O8 77.1(7) 4 4 ?
O2 Tl3 O8 145.2(5) 4_455 4 ?
O11 Tl3 O8 45.4(6) 2_544 4 ?
O12 Tl3 O8 86.0(7) 2_544 4 ?
O7 Tl3 O8 63.5(6) . 4 ?
O8 Tl3 O8 91.0(7) . 4 ?
O1 Tl3 O1 94.4(11) 4 . ?
O2 Tl3 O1 64.9(5) 4_455 . ?
O11 Tl3 O1 164.0(8) 2_544 . ?
O12 Tl3 O1 130.5(7) 2_544 . ?
O7 Tl3 O1 110.5(7) . . ?
O8 Tl3 O1 68.4(7) . . ?
O8 Tl3 O1 142.8(5) 4 . ?
O1 Tl3 O2 64.4(5) 4 . ?
O2 Tl3 O2 90.2(11) 4_455 . ?
O11 Tl3 O2 132.9(6) 2_544 . ?
O12 Tl3 O2 165.0(9) 2_544 . ?
O7 Tl3 O2 114.1(7) . . ?
O8 Tl3 O2 75.3(7) . . ?
O8 Tl3 O2 103.6(5) 4 . ?
O1 Tl3 O2 42.6(3) . . ?
O1 Tl3 Tl3 65.2(4) 4 4 ?
O2 Tl3 Tl3 132.7(7) 4_455 4 ?
O11 Tl3 Tl3 97.9(5) 2_544 4 ?
O12 Tl3 Tl3 144.0(6) 2_544 4 ?
O7 Tl3 Tl3 84.8(5) . 4 ?
O8 Tl3 Tl3 70.1(4) . 4 ?
O8 Tl3 Tl3 58.1(4) 4 4 ?
O1 Tl3 Tl3 85.4(2) . 4 ?
O2 Tl3 Tl3 46.4(5) . 4 ?
O1 Tl3 Tl3 135.4(6) 4 4_455 ?
O2 Tl3 Tl3 66.3(4) 4_455 4_455 ?
O11 Tl3 Tl3 140.9(5) 2_544 4_455 ?
O12 Tl3 Tl3 92.7(6) 2_544 4_455 ?
O7 Tl3 Tl3 82.0(5) . 4_455 ?
O8 Tl3 Tl3 58.6(4) . 4_455 ?
O8 Tl3 Tl3 145.1(4) 4 4_455 ?
O1 Tl3 Tl3 45.2(4) . 4_455 ?
O2 Tl3 Tl3 85.8(2) . 4_455 ?
Tl3 Tl3 Tl3 117.41(10) 4 4_455 ?
O1 Tl3 Tl1 52.8(3) 4 2_545 ?
O2 Tl3 Tl1 52.9(3) 4_455 2_545 ?
O11 Tl3 Tl1 53.1(5) 2_544 2_545 ?
O12 Tl3 Tl1 58.5(6) 2_544 2_545 ?
O7 Tl3 Tl1 134.1(4) . 2_545 ?
O8 Tl3 Tl1 173.8(4) . 2_545 ?
O8 Tl3 Tl1 92.3(4) 4 2_545 ?
O1 Tl3 Tl1 111.4(5) . 2_545 ?
O2 Tl3 Tl1 109.0(6) . 2_545 ?
Tl3 Tl3 Tl1 116.10(8) 4 2_545 ?
Tl3 Tl3 Tl1 116.59(7) 4_455 2_545 ?
O4 P1 O1 104.1(20) 2 . ?
O4 P1 O3 104.1(7) 2 2 ?
O1 P1 O3 113.1(18) . 2 ?
O4 P1 O2 114.9(21) 2 . ?
O1 P1 O2 114.9(6) . . ?
O3 P1 O2 105.4(19) 2 . ?
O4 P1 O12 36.9(14) 2 3_664 ?
O1 P1 O12 120.6(19) . 3_664 ?
O3 P1 O12 118.3(12) 2 3_664 ?
O2 P1 O12 78.1(17) . 3_664 ?
O4 P1 O11 34.1(14) 2 3_564 ?
O1 P1 O11 70.1(15) . 3_564 ?
O3 P1 O11 116.4(11) 2 3_564 ?
O2 P1 O11 131.9(19) . 3_564 ?
O12 P1 O11 62.0(7) 3_664 3_564 ?
O4 P1 O5 114.6(13) 2 3_565 ?
O1 P1 O5 73.7(15) . 3_565 ?
O3 P1 O5 39.4(12) 2 3_565 ?
O2 P1 O5 124.9(20) . 3_565 ?
O12 P1 O5 147.5(8) 3_664 3_565 ?
O11 P1 O5 102.8(3) 3_564 3_565 ?
O4 P1 O6 124.1(13) 2 3_665 ?
O1 P1 O6 124.7(18) . 3_665 ?
O3 P1 O6 35.7(11) 2 3_665 ?
O2 P1 O6 70.0(16) . 3_665 ?
O12 P1 O6 114.3(3) 3_664 3_665 ?
O11 P1 O6 149.7(7) 3_564 3_665 ?
O5 P1 O6 63.2(6) 3_565 3_665 ?
O4 P1 O9 153.0(14) 2 . ?
O1 P1 O9 84.1(18) . . ?
O3 P1 O9 49.9(13) 2 . ?
O2 P1 O9 83.0(19) . . ?
O12 P1 O9 153.6(7) 3_664 . ?
O11 P1 O9 142.7(7) 3_564 . ?
O5 P1 O9 42.4(6) 3_565 . ?
O6 P1 O9 40.6(6) 3_665 . ?
O4 P1 O8 45.9(14) 2 . ?
O1 P1 O8 78.3(18) . . ?
O3 P1 O8 149.8(13) 2 . ?
O2 P1 O8 93.4(19) . . ?
O12 P1 O8 42.4(7) 3_664 . ?
O11 P1 O8 38.9(5) 3_564 . ?
O5 P1 O8 139.3(6) 3_565 . ?
O6 P1 O8 155.4(6) 3_665 . ?
O9 P1 O8 158.7(3) . . ?
O6 P2 O5 105.7(16) . . ?
O6 P2 O8 111.9(15) . . ?
O5 P2 O8 107.8(16) . . ?
O6 P2 O7 115.4(16) . . ?
O5 P2 O7 108.3(17) . . ?
O8 P2 O7 107.4(15) . . ?
O6 P2 O7 50.4(11) . 4 ?
O5 P2 O7 145.5(14) . 4 ?
O8 P2 O7 104.8(12) . 4 ?
O7 P2 O7 71.5(11) . 4 ?
O6 P2 O7 157.6(14) . 4_455 ?
O5 P2 O7 53.2(12) . 4_455 ?
O8 P2 O7 84.5(11) . 4_455 ?
O7 P2 O7 70.9(11) . 4_455 ?
O7 P2 O7 142.3(8) 4 4_455 ?
O6 P2 O12 67.0(10) . 3_664 ?
O5 P2 O12 127.1(12) . 3_664 ?
O8 P2 O12 45.4(11) . 3_664 ?
O7 P2 O12 122.3(14) . 3_664 ?
O7 P2 O12 71.4(7) 4 3_664 ?
O7 P2 O12 129.6(8) 4_455 3_664 ?
O6 P2 O9 117.0(12) . 3_564 ?
O5 P2 O9 41.9(12) . 3_564 ?
O8 P2 O9 66.2(10) . 3_564 ?
O7 P2 O9 125.1(13) . 3_564 ?
O7 P2 O9 162.3(7) 4 3_564 ?
O7 P2 O9 54.4(5) 4_455 3_564 ?
O12 P2 O9 92.5(7) 3_664 3_564 ?
O6 P2 O5 75.7(11) . 4 ?
O5 P2 O5 116.6(14) . 4 ?
O8 P2 O5 130.9(12) . 4 ?
O7 P2 O5 40.1(11) . 4 ?
O7 P2 O5 41.3(6) 4 4 ?
O7 P2 O5 105.6(7) 4_455 4 ?
O12 P2 O5 111.9(8) 3_664 4 ?
O9 P2 O5 155.6(7) 3_564 4 ?
O6 P2 O6 131.4(13) . 4_455 ?
O5 P2 O6 74.2(12) . 4_455 ?
O8 P2 O6 114.2(11) . 4_455 ?
O7 P2 O6 34.5(12) . 4_455 ?
O7 P2 O6 102.3(7) 4 4_455 ?
O7 P2 O6 42.8(6) 4_455 4_455 ?
O12 P2 O6 151.1(9) 3_664 4_455 ?
O9 P2 O6 95.4(7) 3_564 4_455 ?
O5 P2 O6 62.9(5) 4 4_455 ?
O6 P2 O11 116.8(11) . 3_564 ?
O5 P2 O11 81.9(12) . 3_564 ?
O8 P2 O11 26.2(10) . 3_564 ?
O7 P2 O11 121.0(12) . 3_564 ?
O7 P2 O11 129.0(7) 4 3_564 ?
O7 P2 O11 71.3(7) 4_455 3_564 ?
O12 P2 O11 60.4(7) 3_664 3_564 ?
O9 P2 O11 40.1(6) 3_564 3_564 ?
O5 P2 O11 155.3(8) 4 3_564 ?
O6 P2 O11 111.3(7) 4_455 3_564 ?
O6 P2 O9 27.0(10) . 3_664 ?
O5 P2 O9 120.0(13) . 3_664 ?
O8 P2 O9 85.2(10) . 3_664 ?
O7 P2 O9 123.3(13) . 3_664 ?
O7 P2 O9 52.0(5) 4 3_664 ?
O7 P2 O9 164.6(7) 4_455 3_664 ?
O12 P2 O9 40.0(6) 3_664 3_664 ?
O9 P2 O9 110.8(6) 3_564 3_664 ?
O5 P2 O9 89.8(7) 4 3_664 ?
O6 P2 O9 152.5(7) 4_455 3_664 ?
O11 P2 O9 94.7(6) 3_564 3_664 ?
O11 P3 O9 112.5(16) . . ?
O11 P3 O10 115.6(15) . . ?
O9 P3 O10 101.9(15) . . ?
O11 P3 O12 106.0(15) . . ?
O9 P3 O12 112.3(17) . . ?
O10 P3 O12 108.7(16) . . ?
O11 P3 O10 54.4(11) . 4_455 ?
O9 P3 O10 87.7(12) . 4_455 ?
O10 P3 O10 75.5(9) . 4_455 ?
O12 P3 O10 157.4(14) . 4_455 ?
O11 P3 O10 148.3(12) . 4 ?
O9 P3 O10 96.7(12) . 4 ?
O10 P3 O10 67.0(9) . 4 ?
O12 P3 O10 48.9(13) . 4 ?
O10 P3 O10 142.4(8) 4_455 4 ?
O11 P3 O8 40.9(11) . 3_565 ?
O9 P3 O8 71.9(11) . 3_565 ?
O10 P3 O8 130.3(11) . 3_565 ?
O12 P3 O8 119.4(14) . 3_565 ?
O10 P3 O8 55.3(5) 4_455 3_565 ?
O10 P3 O8 160.2(6) 4 3_565 ?
O11 P3 O6 126.4(11) . 3_665 ?
O9 P3 O6 43.3(11) . 3_665 ?
O10 P3 O6 116.3(11) . 3_665 ?
O12 P3 O6 69.0(12) . 3_665 ?
O10 P3 O6 130.1(7) 4_455 3_665 ?
O10 P3 O6 68.3(6) 4 3_665 ?
O8 P3 O6 93.0(6) 3_565 3_665 ?
O11 P3 O12 74.2(12) . 4_455 ?
O9 P3 O12 116.7(12) . 4_455 ?
O10 P3 O12 41.5(11) . 4_455 ?
O12 P3 O12 126.4(14) . 4_455 ?
O10 P3 O12 43.3(6) 4_455 4_455 ?
O10 P3 O12 103.8(7) 4 4_455 ?
O8 P3 O12 95.9(7) 3_565 4_455 ?
O6 P3 O12 153.1(8) 3_665 4_455 ?
O11 P3 O11 118.3(13) . 4 ?
O9 P3 O11 124.9(12) . 4 ?
O10 P3 O11 36.9(9) . 4 ?
O12 P3 O11 72.9(13) . 4 ?
O10 P3 O11 104.9(6) 4_455 4 ?
O10 P3 O11 43.4(6) 4 4 ?
O8 P3 O11 156.0(6) 3_565 4 ?
O6 P3 O11 111.0(6) 3_665 4 ?
O12 P3 O11 62.0(6) 4_455 4 ?
O11 P3 O5 79.4(11) . 3_565 ?
O9 P3 O5 33.3(11) . 3_565 ?
O10 P3 O5 121.9(11) . 3_565 ?
O12 P3 O5 120.7(13) . 3_565 ?
O10 P3 O5 70.5(6) 4_455 3_565 ?
O10 P3 O5 127.8(7) 4 3_565 ?
O8 P3 O5 38.6(6) 3_565 3_565 ?
O6 P3 O5 62.4(6) 3_665 3_565 ?
O12 P3 O5 112.1(7) 4_455 3_565 ?
O11 P3 O5 155.5(8) 4 3_565 ?
O11 P3 O7 86.6(12) . 2 ?
O9 P3 O7 49.8(10) . 2 ?
O10 P3 O7 150.7(13) . 2 ?
O12 P3 O7 80.9(13) . 2 ?
O10 P3 O7 106.5(6) 4_455 2 ?
O10 P3 O7 104.7(7) 4 2 ?
O8 P3 O7 55.6(6) 3_565 2 ?
O6 P3 O7 39.9(6) 3_665 2 ?
O12 P3 O7 149.8(7) 4_455 2 ?
O11 P3 O7 147.7(7) 4 2 ?
O5 P3 O7 39.9(5) 3_565 2 ?
O7 Al1 O9 125.8(12) . 2_544 ?
O7 Al1 O3 119.6(12) . . ?
O9 Al1 O3 114.5(13) 2_544 . ?
O7 Al1 O6 90.6(13) . 4_455 ?
O9 Al1 O6 89.6(13) 2_544 4_455 ?
O3 Al1 O6 87.7(13) . 4_455 ?
O7 Al1 O5 92.6(13) . 4 ?
O9 Al1 O5 91.8(13) 2_544 4 ?
O3 Al1 O5 87.2(13) . 4 ?
O6 Al1 O5 174.9(14) 4_455 4 ?
O7 Al1 O8 76.3(11) . 4 ?
O9 Al1 O8 70.6(10) 2_544 4 ?
O3 Al1 O8 130.5(12) . 4 ?
O6 Al1 O8 141.3(10) 4_455 4 ?
O5 Al1 O8 43.6(10) 4 4 ?
O7 Al1 O12 90.1(10) . 2_544 ?
O9 Al1 O12 42.4(10) 2_544 2_544 ?
O3 Al1 O12 140.8(12) . 2_544 ?
O6 Al1 O12 65.4(8) 4_455 2_544 ?
O5 Al1 O12 118.6(11) 4 2_544 ?
O8 Al1 O12 78.2(7) 4 2_544 ?
O7 Al1 O5 37.8(9) . . ?
O9 Al1 O5 155.1(11) 2_544 . ?
O3 Al1 O5 84.6(10) . . ?
O6 Al1 O5 74.6(10) 4_455 . ?
O5 Al1 O5 105.7(9) 4 . ?
O8 Al1 O5 110.1(6) 4 . ?
O12 Al1 O5 112.7(8) 2_544 . ?
O7 Al1 O7 56.3(8) . 4 ?
O9 Al1 O7 110.0(10) 2_544 4 ?
O3 Al1 O7 106.6(11) . 4 ?
O6 Al1 O7 146.9(10) 4_455 4 ?
O5 Al1 O7 36.4(9) 4 4 ?
O8 Al1 O7 39.9(5) 4 4 ?
O12 Al1 O7 111.4(8) 2_544 4 ?
O5 Al1 O7 77.2(6) . 4 ?
O7 Al1 O1 146.2(10) . 2_544 ?
O9 Al1 O1 83.3(10) 2_544 2_544 ?
O3 Al1 O1 37.3(10) . 2_544 ?
O6 Al1 O1 108.1(9) 4_455 2_544 ?
O5 Al1 O1 67.2(9) 4 2_544 ?
O8 Al1 O1 102.4(6) 4 2_544 ?
O12 Al1 O1 123.1(7) 2_544 2_544 ?
O5 Al1 O1 119.6(7) . 2_544 ?
O7 Al1 O1 100.8(5) 4 2_544 ?
O7 Al1 O11 90.7(10) . 2_544 ?
O9 Al1 O11 37.7(9) 2_544 2_544 ?
O3 Al1 O11 147.4(11) . 2_544 ?
O6 Al1 O11 104.8(10) 4_455 2_544 ?
O5 Al1 O11 79.2(10) 4 2_544 ?
O8 Al1 O11 40.7(6) 4 2_544 ?
O12 Al1 O11 39.4(6) 2_544 2_544 ?
O5 Al1 O11 127.5(8) . 2_544 ?
O7 Al1 O11 79.2(6) 4 2_544 ?
O1 Al1 O11 110.4(6) 2_544 2_544 ?
O7 Al1 O2 143.8(11) . 2_544 ?
O9 Al1 O2 84.3(10) 2_544 2_544 ?
O3 Al1 O2 35.8(10) . 2_544 ?
O6 Al1 O2 67.8(8) 4_455 2_544 ?
O5 Al1 O2 107.5(9) 4 2_544 ?
O8 Al1 O2 138.3(5) 4 2_544 ?
O12 Al1 O2 105.2(7) 2_544 2_544 ?
O5 Al1 O2 106.5(6) . 2_544 ?
O7 Al1 O2 138.3(6) 4 2_544 ?
O1 Al1 O2 40.3(4) 2_544 2_544 ?
O11 Al1 O2 122.0(7) 2_544 2_544 ?
O4 Al2 O8 119.4(14) 1_556 2_545 ?
O4 Al2 O12 92.2(17) 1_556 4_455 ?
O8 Al2 O12 96.4(14) 2_545 4_455 ?
O4 Al2 O10 126.7(14) 1_556 . ?
O8 Al2 O10 113.1(11) 2_545 . ?
O12 Al2 O10 90.4(14) 4_455 . ?
O4 Al2 O11 88.5(16) 1_556 4 ?
O8 Al2 O11 86.1(12) 2_545 4 ?
O12 Al2 O11 176.7(13) 4_455 4 ?
O10 Al2 O11 86.6(12) . 4 ?
O4 Al2 O1 35.8(12) 1_556 2_545 ?
O8 Al2 O1 87.0(9) 2_545 2_545 ?
O12 Al2 O1 112.0(12) 4_455 2_545 ?
O10 Al2 O1 148.5(9) . 2_545 ?
O11 Al2 O1 70.2(9) 4 2_545 ?
O4 Al2 O6 143.1(14) 1_556 2_545 ?
O8 Al2 O6 41.4(9) 2_545 2_545 ?
O12 Al2 O6 66.3(10) 4_455 2_545 ?
O10 Al2 O6 84.8(8) . 2_545 ?
O11 Al2 O6 114.7(11) 4 2_545 ?
O1 Al2 O6 123.7(6) 2_545 2_545 ?
O4 Al2 O11 89.6(12) 1_556 . ?
O8 Al2 O11 149.1(9) 2_545 . ?
O12 Al2 O11 70.2(12) 4_455 . ?
O10 Al2 O11 42.3(9) . . ?
O11 Al2 O11 106.6(9) 4 . ?
O1 Al2 O11 123.7(7) 2_545 . ?
O6 Al2 O11 108.8(7) 2_545 . ?
O4 Al2 O9 128.6(14) 1_556 4 ?
O8 Al2 O9 64.7(7) 2_545 4 ?
O12 Al2 O9 139.2(12) 4_455 4 ?
O10 Al2 O9 67.8(9) . 4 ?
O11 Al2 O9 40.3(10) 4 4 ?
O1 Al2 O9 103.1(6) 2_545 4 ?
O6 Al2 O9 77.3(6) 2_545 4 ?
O11 Al2 O9 106.9(6) . 4 ?
O4 Al2 O2 35.0(12) 1_556 2_545 ?
O8 Al2 O2 93.6(8) 2_545 2_545 ?
O12 Al2 O2 71.0(11) 4_455 2_545 ?
O10 Al2 O2 149.3(10) . 2_545 ?
O11 Al2 O2 111.1(9) 4 2_545 ?
O1 Al2 O2 41.1(4) 2_545 2_545 ?
O6 Al2 O2 108.2(6) 2_545 2_545 ?
O11 Al2 O2 107.1(6) . 2_545 ?
O9 Al2 O2 141.2(5) 4 2_545 ?
O4 Al2 O10 106.5(13) 1_556 4_455 ?
O8 Al2 O10 114.6(9) 2_545 4_455 ?
O12 Al2 O10 35.5(12) 4_455 4_455 ?
O10 Al2 O10 55.6(6) . 4_455 ?
O11 Al2 O10 141.2(10) 4 4_455 ?
O1 Al2 O10 139.0(6) 2_545 4_455 ?
O6 Al2 O10 73.8(5) 2_545 4_455 ?
O11 Al2 O10 40.3(5) . 4_455 ?
O9 Al2 O10 117.6(6) 4 4_455 ?
O2 Al2 O10 100.4(5) 2_545 4_455 ?
O4 Al2 O12 93.3(13) 1_556 . ?
O8 Al2 O12 137.9(10) 2_545 . ?
O12 Al2 O12 109.0(11) 4_455 . ?
O10 Al2 O12 36.9(8) . . ?
O11 Al2 O12 67.8(10) 4 . ?
O1 Al2 O12 112.2(7) 2_545 . ?
O6 Al2 O12 121.3(8) 2_545 . ?
O11 Al2 O12 39.1(6) . . ?
O9 Al2 O12 74.4(7) 4 . ?
O2 Al2 O12 125.9(8) 2_545 . ?
O10 Al2 O12 75.7(6) 4_455 . ?
P1 O1 O4 37.4(13) . 2 ?
P1 O1 O3 34.0(12) . 2 ?
O4 O1 O3 58.0(5) 2 2 ?
P1 O1 O2 32.9(4) . . ?
O4 O1 O2 62.0(11) 2 . ?
O3 O1 O2 57.3(9) 2 . ?
P1 O1 Tl3 137.5(23) . 4_455 ?
O4 O1 Tl3 102.0(16) 2 4_455 ?
O3 O1 Tl3 151.7(11) 2 4_455 ?
O2 O1 Tl3 134.8(18) . 4_455 ?
P1 O1 Tl2 132.4(23) . 4_455 ?
O4 O1 Tl2 150.6(12) 2 4_455 ?
O3 O1 Tl2 100.9(15) 2 4_455 ?
O2 O1 Tl2 126.9(18) . 4_455 ?
Tl3 O1 Tl2 88.7(4) 4_455 4_455 ?
P1 O1 Tl1 94.2(6) . 3_565 ?
O4 O1 Tl1 74.3(9) 2 3_565 ?
O3 O1 Tl1 75.1(7) 2 3_565 ?
O2 O1 Tl1 127.0(7) . 3_565 ?
Tl3 O1 Tl1 80.3(6) 4_455 3_565 ?
Tl2 O1 Tl1 80.7(6) 4_455 3_565 ?
P1 O1 O11 85.2(15) . 3_564 ?
O4 O1 O11 47.8(12) 2 3_564 ?
O3 O1 O11 97.5(10) 2 3_564 ?
O2 O1 O11 105.2(14) . 3_564 ?
Tl3 O1 O11 56.5(8) 4_455 3_564 ?
Tl2 O1 O11 126.6(7) 4_455 3_564 ?
Tl1 O1 O11 56.5(7) 3_565 3_564 ?
P1 O1 O2 131.0(7) . 4_455 ?
O4 O1 O2 144.2(15) 2 4_455 ?
O3 O1 O2 138.2(15) 2 4_455 ?
O2 O1 O2 98.1(6) . 4_455 ?
Tl3 O1 O2 69.9(7) 4_455 4_455 ?
Tl2 O1 O2 65.2(8) 4_455 4_455 ?
Tl1 O1 O2 134.4(5) 3_565 4_455 ?
O11 O1 O2 122.9(13) 3_564 4_455 ?
P1 O1 O5 81.8(15) . 3_565 ?
O4 O1 O5 96.4(11) 2 3_565 ?
O3 O1 O5 47.9(10) 2 3_565 ?
O2 O1 O5 99.3(14) . 3_565 ?
Tl3 O1 O5 125.3(7) 4_455 3_565 ?
Tl2 O1 O5 56.1(8) 4_455 3_565 ?
Tl1 O1 O5 56.0(7) 3_565 3_565 ?
O11 O1 O5 109.6(5) 3_564 3_565 ?
O2 O1 O5 117.0(13) 4_455 3_565 ?
P1 O1 Tl2 94.2(12) . . ?
O4 O1 Tl2 128.4(10) 2 . ?
O3 O1 Tl2 93.1(11) 2 . ?
O2 O1 Tl2 66.5(9) . . ?
Tl3 O1 Tl2 115.1(4) 4_455 . ?
Tl2 O1 Tl2 67.6(7) 4_455 . ?
Tl1 O1 Tl2 143.6(13) 3_565 . ?
O11 O1 Tl2 159.7(10) 3_564 . ?
O2 O1 Tl2 45.2(7) 4_455 . ?
O5 O1 Tl2 90.3(10) 3_565 . ?
P1 O1 Tl3 97.0(11) . . ?
O4 O1 Tl3 95.9(12) 2 . ?
O3 O1 Tl3 127.7(8) 2 . ?
O2 O1 Tl3 70.5(9) . . ?
Tl3 O1 Tl3 69.7(7) 4_455 . ?
Tl2 O1 Tl3 113.5(5) 4_455 . ?
Tl1 O1 Tl3 145.9(13) 3_565 . ?
O11 O1 Tl3 92.4(10) 3_564 . ?
O2 O1 Tl3 48.3(7) 4_455 . ?
O5 O1 Tl3 157.7(10) 3_565 . ?
Tl2 O1 Tl3 67.4(3) . . ?
P1 O2 O3 37.4(11) . 2 ?
P1 O2 O4 31.8(12) . 2 ?
O3 O2 O4 57.0(5) 2 2 ?
P1 O2 O1 32.2(4) . . ?
O3 O2 O1 61.0(9) 2 . ?
O4 O2 O1 54.8(10) 2 . ?
P1 O2 Tl2 140.3(26) . 4 ?
O3 O2 Tl2 105.0(17) 2 4 ?
O4 O2 Tl2 155.3(12) 2 4 ?
O1 O2 Tl2 135.2(19) . 4 ?
P1 O2 Tl3 128.7(25) . 4 ?
O3 O2 Tl3 147.6(13) 2 4 ?
O4 O2 Tl3 98.9(17) 2 4 ?
O1 O2 Tl3 125.8(19) . 4 ?
Tl2 O2 Tl3 89.7(4) 4 4 ?
P1 O2 Tl1 94.3(7) . 3_665 ?
O3 O2 Tl1 75.2(8) 2 3_665 ?
O4 O2 Tl1 76.4(9) 2 3_665 ?
O1 O2 Tl1 126.4(8) . 3_665 ?
Tl2 O2 Tl1 82.8(6) 4 3_665 ?
Tl3 O2 Tl1 78.3(6) 4 3_665 ?
P1 O2 O1 130.7(7) . 4 ?
O3 O2 O1 145.4(15) 2 4 ?
O4 O2 O1 136.2(16) 2 4 ?
O1 O2 O1 98.7(6) . 4 ?
Tl2 O2 O1 68.5(7) 4 4 ?
Tl3 O2 O1 66.9(7) 4 4 ?
Tl1 O2 O1 134.1(5) 3_665 4 ?
P1 O2 Tl2 96.7(11) . . ?
O3 O2 Tl2 96.8(13) 2 . ?
O4 O2 Tl2 124.6(9) 2 . ?
O1 O2 Tl2 69.8(9) . . ?
Tl2 O2 Tl2 70.4(8) 4 . ?
Tl3 O2 Tl2 115.4(5) 4 . ?
Tl1 O2 Tl2 149.2(15) 3_665 . ?
O1 O2 Tl2 48.6(6) 4 . ?
P1 O2 O6 85.3(16) . 3_665 ?
O3 O2 O6 48.0(11) 2 3_665 ?
O4 O2 O6 100.7(10) 2 3_665 ?
O1 O2 O6 101.2(14) . 3_665 ?
Tl2 O2 O6 57.6(9) 4 3_665 ?
Tl3 O2 O6 131.9(7) 4 3_665 ?
Tl1 O2 O6 64.5(7) 3_665 3_665 ?
O1 O2 O6 119.9(14) 4 3_665 ?
Tl2 O2 O6 87.8(11) . 3_665 ?
P1 O2 Tl3 92.9(12) . . ?
O3 O2 Tl3 127.7(9) 2 . ?
O4 O2 Tl3 90.5(12) 2 . ?
O1 O2 Tl3 66.8(8) . . ?
Tl2 O2 Tl3 114.2(5) 4 . ?
Tl3 O2 Tl3 67.3(7) 4 . ?
Tl1 O2 Tl3 140.8(15) 3_665 . ?
O1 O2 Tl3 45.7(6) 4 . ?
Tl2 O2 Tl3 67.3(3) . . ?
O6 O2 Tl3 154.6(11) 3_665 . ?
P1 O2 O12 77.3(16) . 3_664 ?
O3 O2 O12 95.1(11) 2 3_664 ?
O4 O2 O12 45.5(12) 2 3_664 ?
O1 O2 O12 93.5(14) . 3_664 ?
Tl2 O2 O12 131.2(8) 4 3_664 ?
Tl3 O2 O12 55.0(9) 4 3_664 ?
Tl1 O2 O12 59.8(8) 3_665 3_664 ?
O1 O2 O12 115.0(15) 4 3_664 ?
Tl2 O2 O12 150.9(11) . 3_664 ?
O6 O2 O12 119.5(5) 3_665 3_664 ?
Tl3 O2 O12 84.5(11) . 3_664 ?
P1 O3 Al1 140.1(18) 2_544 . ?
P1 O3 O4 36.9(12) 2_544 . ?
Al1 O3 O4 172.6(22) . . ?
P1 O3 O2 37.2(10) 2_544 2_544 ?
Al1 O3 O2 118.4(17) . 2_544 ?
O4 O3 O2 63.3(16) . 2_544 ?
P1 O3 O1 33.0(9) 2_544 2_544 ?
Al1 O3 O1 116.9(16) . 2_544 ?
O4 O3 O1 56.9(15) . 2_544 ?
O2 O3 O1 61.7(8) 2_544 2_544 ?
P1 O3 O6 123.7(15) 2_544 4_455 ?
Al1 O3 O6 46.9(10) . 4_455 ?
O4 O3 O6 139.7(19) . 4_455 ?
O2 O3 O6 86.8(13) 2_544 4_455 ?
O1 O3 O6 132.6(13) 2_544 4_455 ?
P1 O3 O5 118.4(15) 2_544 4 ?
Al1 O3 O5 48.0(10) . 4 ?
O4 O3 O5 125.2(19) . 4 ?
O2 O3 O5 134.3(13) 2_544 4 ?
O1 O3 O5 85.5(12) 2_544 4 ?
O6 O3 O5 94.9(13) 4_455 4 ?
P1 O3 O9 107.5(14) 2_544 2_544 ?
Al1 O3 O9 32.6(7) . 2_544 ?
O4 O3 O9 143.9(18) . 2_544 ?
O2 O3 O9 90.6(14) 2_544 2_544 ?
O1 O3 O9 89.5(13) 2_544 2_544 ?
O6 O3 O9 54.1(9) 4_455 2_544 ?
O5 O3 O9 56.0(9) 4 2_544 ?
P1 O3 Tl1 105.4(15) 2_544 . ?
Al1 O3 Tl1 114.1(12) . . ?
O4 O3 Tl1 68.6(12) . . ?
O2 O3 Tl1 119.7(14) 2_544 . ?
O1 O3 Tl1 116.2(13) 2_544 . ?
O6 O3 Tl1 110.0(10) 4_455 . ?
O5 O3 Tl1 102.5(10) 4 . ?
O9 O3 Tl1 146.6(11) 2_544 . ?
P1 O3 O7 169.1(17) 2_544 . ?
Al1 O3 O7 29.2(7) . . ?
O4 O3 O7 153.2(17) . . ?
O2 O3 O7 139.3(15) 2_544 . ?
O1 O3 O7 139.1(14) 2_544 . ?
O6 O3 O7 53.1(9) 4_455 . ?
O5 O3 O7 54.9(9) 4 . ?
O9 O3 O7 61.8(8) 2_544 . ?
Tl1 O3 O7 85.0(8) . . ?
P1 O3 Tl1 81.2(12) 2_544 4_455 ?
Al1 O3 Tl1 115.8(13) . 4_455 ?
O4 O3 Tl1 71.5(13) . 4_455 ?
O2 O3 Tl1 59.8(7) 2_544 4_455 ?
O1 O3 Tl1 114.1(12) 2_544 4_455 ?
O6 O3 Tl1 70.2(8) 4_455 4_455 ?
O5 O3 Tl1 160.3(12) 4 4_455 ?
O9 O3 Tl1 118.4(10) 2_544 4_455 ?
Tl1 O3 Tl1 72.2(6) . 4_455 ?
O7 O3 Tl1 105.4(9) . 4_455 ?
P1 O3 Tl1 78.7(11) 2_544 4 ?
Al1 O3 Tl1 107.7(13) . 4 ?
O4 O3 Tl1 66.1(13) . 4 ?
O2 O3 Tl1 115.6(12) 2_544 4 ?
O1 O3 Tl1 58.2(6) 2_544 4 ?
O6 O3 Tl1 153.8(13) 4_455 4 ?
O5 O3 Tl1 60.1(8) 4 4 ?
O9 O3 Tl1 109.4(10) 2_544 4 ?
Tl1 O3 Tl1 71.8(6) . 4 ?
O7 O3 Tl1 102.3(9) . 4 ?
Tl1 O3 Tl1 131.8(10) 4_455 4 ?
P1 O4 Al2 144.4(22) 2_544 1_554 ?
P1 O4 O3 39.0(10) 2_544 . ?
Al2 O4 O3 176.0(24) 1_554 . ?
P1 O4 O1 38.4(11) 2_544 2_544 ?
Al2 O4 O1 118.8(19) 1_554 2_544 ?
O3 O4 O1 65.1(15) . 2_544 ?
P1 O4 O11 126.7(20) 2_544 4_554 ?
Al2 O4 O11 47.9(12) 1_554 4_554 ?
O3 O4 O11 133.6(20) . 4_554 ?
O1 O4 O11 88.3(14) 2_544 4_554 ?
P1 O4 O2 33.3(11) 2_544 2_544 ?
Al2 O4 O2 122.1(19) 1_554 2_544 ?
O3 O4 O2 59.7(15) . 2_544 ?
O1 O4 O2 63.2(10) 2_544 2_544 ?
O11 O4 O2 140.8(16) 4_554 2_544 ?
P1 O4 O12 122.9(19) 2_544 4_454 ?
Al2 O4 O12 45.6(12) 1_554 4_454 ?
O3 O4 O12 132.5(21) . 4_454 ?
O1 O4 O12 135.0(15) 2_544 4_454 ?
O11 O4 O12 93.4(14) 4_554 4_454 ?
O2 O4 O12 89.7(15) 2_544 4_454 ?
P1 O4 O8 113.8(17) 2_544 2_544 ?
Al2 O4 O8 31.0(8) 1_554 2_544 ?
O3 O4 O8 152.7(20) . 2_544 ?
O1 O4 O8 90.7(14) 2_544 2_544 ?
O11 O4 O8 52.4(9) 4_554 2_544 ?
O2 O4 O8 99.0(14) 2_544 2_544 ?
O12 O4 O8 57.0(11) 4_454 2_544 ?
P1 O4 Tl1 105.5(16) 2_544 . ?
Al2 O4 Tl1 109.9(16) 1_554 . ?
O3 O4 Tl1 66.5(12) . . ?
O1 O4 Tl1 121.1(14) 2_544 . ?
O11 O4 Tl1 102.2(12) 4_554 . ?
O2 O4 Tl1 115.3(13) 2_544 . ?
O12 O4 Tl1 102.5(12) 4_454 . ?
O8 O4 Tl1 140.6(14) 2_544 . ?
P1 O4 O10 172.1(18) 2_544 1_554 ?
Al2 O4 O10 27.7(8) 1_554 1_554 ?
O3 O4 O10 148.7(18) . 1_554 ?
O1 O4 O10 138.3(16) 2_544 1_554 ?
O11 O4 O10 51.2(10) 4_554 1_554 ?
O2 O4 O10 141.9(15) 2_544 1_554 ?
O12 O4 O10 52.6(11) 4_454 1_554 ?
O8 O4 O10 58.5(8) 2_544 1_554 ?
Tl1 O4 O10 82.2(9) . 1_554 ?
P1 O4 Tl1 84.1(14) 2_544 4 ?
Al2 O4 Tl1 109.0(16) 1_554 4 ?
O3 O4 Tl1 71.9(13) . 4 ?
O1 O4 Tl1 61.6(8) 2_544 4 ?
O11 O4 Tl1 61.9(9) 4_554 4 ?
O2 O4 Tl1 117.3(14) 2_544 4 ?
O12 O4 Tl1 152.2(16) 4_454 4 ?
O8 O4 Tl1 108.8(11) 2_544 4 ?
Tl1 O4 Tl1 73.0(6) . 4 ?
O10 O4 Tl1 99.8(10) 1_554 4 ?
P1 O4 Tl1 78.8(14) 2_544 4_455 ?
Al2 O4 Tl1 110.1(15) 1_554 4_455 ?
O3 O4 Tl1 67.5(13) . 4_455 ?
O1 O4 Tl1 116.9(14) 2_544 4_455 ?
O11 O4 Tl1 154.3(15) 4_554 4_455 ?
O2 O4 Tl1 57.9(7) 2_544 4_455 ?
O12 O4 Tl1 65.5(10) 4_454 4_455 ?
O8 O4 Tl1 117.9(11) 2_544 4_455 ?
Tl1 O4 Tl1 70.5(6) . 4_455 ?
O10 O4 Tl1 103.0(10) 1_554 4_455 ?
Tl1 O4 Tl1 133.3(10) 4 4_455 ?
P2 O5 Al1 133.2(18) . 4_455 ?
P2 O5 O6 37.2(11) . . ?
Al1 O5 O6 164.5(16) 4_455 . ?
P2 O5 O8 36.4(10) . . ?
Al1 O5 O8 103.2(13) 4_455 . ?
O6 O5 O8 62.5(11) . . ?
P2 O5 O7 36.3(9) . . ?
Al1 O5 O7 115.7(14) 4_455 . ?
O6 O5 O7 63.9(12) . . ?
O8 O5 O7 60.4(10) . . ?
P2 O5 O3 167.3(18) . 4_455 ?
Al1 O5 O3 44.8(9) 4_455 4_455 ?
O6 O5 O3 148.2(14) . 4_455 ?
O8 O5 O3 147.5(15) . 4_455 ?
O7 O5 O3 131.0(14) . 4_455 ?
P2 O5 O7 99.9(15) . 4_455 ?
Al1 O5 O7 40.6(8) 4_455 4_455 ?
O6 O5 O7 136.7(15) . 4_455 ?
O8 O5 O7 85.7(11) . 4_455 ?
O7 O5 O7 75.2(8) . 4_455 ?
O3 O5 O7 71.7(11) 4_455 4_455 ?
P2 O5 O9 116.5(16) . 3_564 ?
Al1 O5 O9 42.5(8) 4_455 3_564 ?
O6 O5 O9 124.6(15) . 3_564 ?
O8 O5 O9 80.2(11) . 3_564 ?
O7 O5 O9 130.1(13) . 3_564 ?
O3 O5 O9 70.9(10) 4_455 3_564 ?
O7 O5 O9 72.4(9) 4_455 3_564 ?
P2 O5 Tl2 97.4(14) . 2_554 ?
Al1 O5 Tl2 110.4(11) 4_455 2_554 ?
O6 O5 Tl2 66.9(10) . 2_554 ?
O8 O5 Tl2 93.2(10) . 2_554 ?
O7 O5 Tl2 130.6(13) . 2_554 ?
O3 O5 Tl2 94.4(10) 4_455 2_554 ?
O7 O5 Tl2 148.8(12) 4_455 2_554 ?
O9 O5 Tl2 76.7(8) 3_564 2_554 ?
P2 O5 Tl1 105.6(14) . . ?
Al1 O5 Tl1 117.0(12) 4_455 . ?
O6 O5 Tl1 77.7(9) . . ?
O8 O5 Tl1 139.7(13) . . ?
O7 O5 Tl1 97.4(10) . . ?
O3 O5 Tl1 72.7(9) 4_455 . ?
O7 O5 Tl1 123.1(11) 4_455 . ?
O9 O5 Tl1 132.0(11) 3_564 . ?
Tl2 O5 Tl1 75.9(6) 2_554 . ?
P2 O5 O1 142.4(16) . 3_564 ?
Al1 O5 O1 82.1(10) 4_455 3_564 ?
O6 O5 O1 105.3(11) . 3_564 ?
O8 O5 O1 141.4(12) . 3_564 ?
O7 O5 O1 150.9(12) . 3_564 ?
O3 O5 O1 46.7(8) 4_455 3_564 ?
O7 O5 O1 117.7(11) 4_455 3_564 ?
O9 O5 O1 78.7(10) 3_564 3_564 ?
Tl2 O5 O1 50.5(5) 2_554 3_564 ?
Tl1 O5 O1 53.5(5) . 3_564 ?
P2 O5 O6 82.1(12) . 4_455 ?
Al1 O5 O6 80.6(10) 4_455 4_455 ?
O6 O5 O6 105.7(12) . 4_455 ?
O8 O5 O6 95.6(10) . 4_455 ?
O7 O5 O6 45.9(8) . 4_455 ?
O3 O5 O6 85.3(10) 4_455 4_455 ?
O7 O5 O6 45.7(8) 4_455 4_455 ?
O9 O5 O6 118.1(11) 3_564 4_455 ?
Tl2 O5 O6 163.9(9) 2_554 4_455 ?
Tl1 O5 O6 88.7(7) . 4_455 ?
O1 O5 O6 122.9(9) 3_564 4_455 ?
P2 O6 Al1 144.5(17) . 4 ?
P2 O6 O5 37.1(10) . . ?
Al1 O6 O5 168.2(16) 4 . ?
P2 O6 O8 34.3(9) . . ?
Al1 O6 O8 129.1(13) 4 . ?
O5 O6 O8 59.7(10) . . ?
P2 O6 O7 102.8(13) . 4 ?
Al1 O6 O7 42.3(8) 4 4 ?
O5 O6 O7 133.9(15) . 4 ?
O8 O6 O7 101.3(10) . 4 ?
P2 O6 O7 32.6(9) . . ?
Al1 O6 O7 116.6(13) 4 . ?
O5 O6 O7 59.3(11) . . ?
O8 O6 O7 58.1(9) . . ?
O7 O6 O7 74.9(7) 4 . ?
P2 O6 O3 148.2(16) . 4 ?
Al1 O6 O3 45.4(9) 4 4 ?
O5 O6 O3 125.5(13) . 4 ?
O8 O6 O3 174.4(14) . 4 ?
O7 O6 O3 73.6(11) 4 4 ?
O7 O6 O3 121.6(12) . 4 ?
P2 O6 O9 137.9(15) . 3_664 ?
Al1 O6 O9 44.3(8) 4 3_664 ?
O5 O6 O9 146.3(15) . 3_664 ?
O8 O6 O9 103.9(11) . 3_664 ?
O7 O6 O9 75.3(10) 4 3_664 ?
O7 O6 O9 140.5(12) . 3_664 ?
O3 O6 O9 72.8(11) 4 3_664 ?
P2 O6 Tl2 97.1(12) . 2_554 ?
Al1 O6 Tl2 117.2(11) 4 2_554 ?
O5 O6 Tl2 66.7(10) . 2_554 ?
O8 O6 Tl2 91.8(9) . 2_554 ?
O7 O6 Tl2 159.3(11) 4 2_554 ?
O7 O6 Tl2 125.8(11) . 2_554 ?
O3 O6 Tl2 92.5(9) 4 2_554 ?
O9 O6 Tl2 86.2(8) 3_664 2_554 ?
P2 O6 O12 88.1(11) . 3_664 ?
Al1 O6 O12 83.3(9) 4 3_664 ?
O5 O6 O12 108.2(9) . 3_664 ?
O8 O6 O12 54.1(8) . 3_664 ?
O7 O6 O12 84.9(8) 4 3_664 ?
O7 O6 O12 102.2(8) . 3_664 ?
O3 O6 O12 122.3(8) 4 3_664 ?
O9 O6 O12 49.8(8) 3_664 3_664 ?
Tl2 O6 O12 90.1(6) 2_554 3_664 ?
P2 O6 Tl1 89.3(11) . . ?
Al1 O6 Tl1 109.8(11) 4 . ?
O5 O6 Tl1 60.0(8) . . ?
O8 O6 Tl1 119.4(10) . . ?
O7 O6 Tl1 115.3(9) 4 . ?
O7 O6 Tl1 86.2(8) . . ?
O3 O6 Tl1 65.6(8) 4 . ?
O9 O6 Tl1 130.3(10) 3_664 . ?
Tl2 O6 Tl1 70.2(5) 2_554 . ?
O12 O6 Tl1 159.6(5) 3_664 . ?
P2 O6 O2 131.5(14) . 3_664 ?
Al1 O6 O2 82.0(9) 4 3_664 ?
O5 O6 O2 94.4(10) . 3_664 ?
O8 O6 O2 139.5(11) . 3_664 ?
O7 O6 O2 118.4(10) 4 3_664 ?
O7 O6 O2 137.6(10) . 3_664 ?
O3 O6 O2 45.2(7) 4 3_664 ?
O9 O6 O2 80.1(9) 3_664 3_664 ?
Tl2 O6 O2 47.8(5) 2_554 3_664 ?
O12 O6 O2 118.4(6) 3_664 3_664 ?
Tl1 O6 O2 51.4(5) . 3_664 ?
P2 O7 Al1 142.7(16) . . ?
P2 O7 O5 35.4(11) . . ?
Al1 O7 O5 116.7(14) . . ?
P2 O7 O8 36.2(10) . . ?
Al1 O7 O8 174.8(18) . . ?
O5 O7 O8 59.5(10) . . ?
P2 O7 O6 125.8(16) . 4_455 ?
Al1 O7 O6 47.1(10) . 4_455 ?
O5 O7 O6 90.7(12) . 4_455 ?
O8 O7 O6 128.0(14) . 4_455 ?
P2 O7 O6 31.9(10) . . ?
Al1 O7 O6 122.0(12) . . ?
O5 O7 O6 56.8(9) . . ?
O8 O7 O6 59.8(9) . . ?
O6 O7 O6 138.9(13) 4_455 . ?
P2 O7 O5 118.1(15) . 4 ?
Al1 O7 O5 46.9(9) . 4 ?
O5 O7 O5 123.9(14) . 4 ?
O8 O7 O5 137.8(14) . 4 ?
O6 O7 O5 93.9(9) 4_455 4 ?
O6 O7 O5 86.4(11) . 4 ?
P2 O7 O3 111.7(13) . . ?
Al1 O7 O3 31.2(7) . . ?
O5 O7 O3 87.8(10) . . ?
O8 O7 O3 146.4(12) . . ?
O6 O7 O3 53.3(8) 4_455 . ?
O6 O7 O3 97.1(9) . . ?
O5 O7 O3 53.4(9) 4 . ?
P2 O7 O7 80.8(13) . 4 ?
Al1 O7 O7 96.3(12) . 4 ?
O5 O7 O7 109.3(12) . 4 ?
O8 O7 O7 88.5(11) . 4 ?
O6 O7 O7 143.4(11) 4_455 4 ?
O6 O7 O7 52.6(9) . 4 ?
O5 O7 O7 49.5(8) 4 4 ?
O3 O7 O7 95.9(7) . 4 ?
P2 O7 O7 81.4(14) . 4_455 ?
Al1 O7 O7 99.1(12) . 4_455 ?
O5 O7 O7 55.3(10) . 4_455 ?
O8 O7 O7 75.8(11) . 4_455 ?
O6 O7 O7 52.5(8) 4_455 4_455 ?
O6 O7 O7 110.8(12) . 4_455 ?
O5 O7 O7 144.5(10) 4 4_455 ?
O3 O7 O7 92.7(7) . 4_455 ?
O7 O7 O7 162.1(14) 4 4_455 ?
P2 O7 Tl3 109.7(12) . . ?
Al1 O7 Tl3 107.4(9) . . ?
O5 O7 Tl3 128.4(10) . . ?
O8 O7 Tl3 74.4(8) . . ?
O6 O7 Tl3 101.1(8) 4_455 . ?
O6 O7 Tl3 118.5(9) . . ?
O5 O7 Tl3 105.4(10) 4 . ?
O3 O7 Tl3 138.6(9) . . ?
O7 O7 Tl3 90.3(5) 4 . ?
O7 O7 Tl3 93.6(5) 4_455 . ?
P2 O7 O9 170.2(14) . 2_544 ?
Al1 O7 O9 27.9(7) . 2_544 ?
O5 O7 O9 140.4(13) . 2_544 ?
O8 O7 O9 153.6(12) . 2_544 ?
O6 O7 O9 53.0(8) 4_455 2_544 ?
O6 O7 O9 140.8(12) . 2_544 ?
O5 O7 O9 54.5(9) 4 2_544 ?
O3 O7 O9 59.1(8) . 2_544 ?
O7 O7 O9 96.2(10) 4 2_544 ?
O7 O7 O9 101.7(10) 4_455 2_544 ?
Tl3 O7 O9 79.6(7) . 2_544 ?
P2 O8 Al2 141.1(16) . 2_554 ?
P2 O8 O5 35.7(10) . . ?
Al2 O8 O5 127.7(12) 2_554 . ?
P2 O8 O7 36.4(8) . . ?
Al2 O8 O7 165.7(15) 2_554 . ?
O5 O8 O7 60.1(10) . . ?
P2 O8 O11 138.2(15) . 3_564 ?
Al2 O8 O11 47.8(9) 2_554 3_564 ?
O5 O8 O11 102.8(13) . 3_564 ?
O7 O8 O11 146.3(14) . 3_564 ?
P2 O8 O6 33.8(9) . . ?
Al2 O8 O6 110.0(12) 2_554 . ?
O5 O8 O6 57.8(10) . . ?
O7 O8 O6 62.2(9) . . ?
O11 O8 O6 136.5(11) 3_564 . ?
P2 O8 O12 111.1(15) . 3_664 ?
Al2 O8 O12 42.2(9) 2_554 3_664 ?
O5 O8 O12 127.2(13) . 3_664 ?
O7 O8 O12 123.7(14) . 3_664 ?
O11 O8 O12 90.0(10) 3_564 3_664 ?
O6 O8 O12 77.7(11) . 3_664 ?
P2 O8 O4 163.4(16) . 2 ?
Al2 O8 O4 29.6(8) 2_554 2 ?
O5 O8 O4 153.1(13) . 2 ?
O7 O8 O4 146.2(13) . 2 ?
O11 O8 O4 52.5(10) 3_564 2 ?
O6 O8 O4 130.2(12) . 2 ?
O12 O8 O4 52.5(10) 3_664 2 ?
P2 O8 O10 110.8(12) . 2_554 ?
Al2 O8 O10 34.0(6) 2_554 2_554 ?
O5 O8 O10 94.4(10) . 2_554 ?
O7 O8 O10 147.0(13) . 2_554 ?
O11 O8 O10 53.4(8) 3_564 2_554 ?
O6 O8 O10 87.2(9) . 2_554 ?
O12 O8 O10 53.6(9) 3_664 2_554 ?
O4 O8 O10 63.3(9) 2 2_554 ?
P2 O8 O9 89.0(11) . 3_564 ?
Al2 O8 O9 85.7(8) 2_554 3_564 ?
O5 O8 O9 53.4(9) . 3_564 ?
O7 O8 O9 107.1(9) . 3_564 ?
O11 O8 O9 49.4(8) 3_564 3_564 ?
O6 O8 O9 100.6(8) . 3_564 ?
O12 O8 O9 118.3(9) 3_664 3_564 ?
O4 O8 O9 101.2(8) 2 3_564 ?
O10 O8 O9 64.7(7) 2_554 3_564 ?
P2 O8 Tl3 97.4(10) . . ?
Al2 O8 Tl3 114.3(10) 2_554 . ?
O5 O8 Tl3 117.4(9) . . ?
O7 O8 Tl3 61.8(7) . . ?
O11 O8 Tl3 112.9(10) 3_564 . ?
O6 O8 Tl3 110.6(9) . . ?
O12 O8 Tl3 103.1(10) 3_664 . ?
O4 O8 Tl3 85.5(9) 2 . ?
O10 O8 Tl3 148.2(9) 2_554 . ?
O9 O8 Tl3 132.5(5) 3_564 . ?
P2 O8 Al1 66.3(10) . 4_455 ?
Al2 O8 Al1 116.9(10) 2_554 4_455 ?
O5 O8 Al1 33.2(8) . 4_455 ?
O7 O8 Al1 76.3(9) . 4_455 ?
O11 O8 Al1 75.8(9) 3_564 4_455 ?
O6 O8 Al1 90.8(9) . 4_455 ?
O12 O8 Al1 145.2(10) 3_664 4_455 ?
O4 O8 Al1 127.8(10) 2 4_455 ?
O10 O8 Al1 93.5(7) 2_554 4_455 ?
O9 O8 Al1 31.3(4) 3_564 4_455 ?
Tl3 O8 Al1 111.7(6) . 4_455 ?
P3 O9 Al1 134.5(17) . 2 ?
P3 O9 O10 39.2(8) . . ?
Al1 O9 O10 168.9(17) 2 . ?
P3 O9 O11 33.9(10) . . ?
Al1 O9 O11 116.2(13) 2 . ?
O10 O9 O11 63.6(10) . . ?
P3 O9 O12 34.3(10) . . ?
Al1 O9 O12 108.8(14) 2 . ?
O10 O9 O12 61.1(11) . . ?
O11 O9 O12 58.0(10) . . ?
P3 O9 O6 113.2(15) . 3_665 ?
Al1 O9 O6 46.0(9) 2 3_665 ?
O10 O9 O6 124.0(14) . 3_665 ?
O11 O9 O6 125.5(13) . 3_665 ?
O12 O9 O6 78.9(12) . 3_665 ?
P3 O9 O5 128.6(16) . 3_565 ?
Al1 O9 O5 45.8(9) 2 3_565 ?
O10 O9 O5 144.2(14) . 3_565 ?
O11 O9 O5 94.9(12) . 3_565 ?
O12 O9 O5 133.1(12) . 3_565 ?
O6 O9 O5 91.7(10) 3_665 3_565 ?
P3 O9 O3 165.0(15) . 2 ?
Al1 O9 O3 32.8(8) 2 2 ?
O10 O9 O3 150.5(13) . 2 ?
O11 O9 O3 145.1(12) . 2 ?
O12 O9 O3 131.5(13) . 2 ?
O6 O9 O3 53.0(9) 3_665 2 ?
O5 O9 O3 53.0(9) 3_565 2 ?
P3 O9 O7 108.6(13) . 2 ?
Al1 O9 O7 26.3(7) 2 2 ?
O10 O9 O7 147.1(13) . 2 ?
O11 O9 O7 92.0(11) . 2 ?
O12 O9 O7 87.7(11) . 2 ?
O6 O9 O7 51.7(8) 3_665 2 ?
O5 O9 O7 53.1(8) 3_565 2 ?
O3 O9 O7 59.1(8) 2 2 ?
P3 O9 Tl2 102.9(11) . . ?
Al1 O9 Tl2 121.2(12) 2 . ?
O10 O9 Tl2 63.7(8) . . ?
O11 O9 Tl2 119.6(10) . . ?
O12 O9 Tl2 115.0(11) . . ?
O6 O9 Tl2 107.4(10) 3_665 . ?
O5 O9 Tl2 111.6(10) 3_565 . ?
O3 O9 Tl2 88.4(8) 2 . ?
O7 O9 Tl2 147.3(10) 2 . ?
P3 O9 O8 82.3(11) . 3_565 ?
Al1 O9 O8 78.1(10) 2 3_565 ?
O10 O9 O8 106.8(9) . 3_565 ?
O11 O9 O8 48.5(8) . 3_565 ?
O12 O9 O8 97.3(10) . 3_565 ?
O6 O9 O8 116.2(8) 3_665 3_565 ?
O5 O9 O8 46.4(8) 3_565 3_565 ?
O3 O9 O8 98.2(8) 2 3_565 ?
O7 O9 O8 64.6(8) 2 3_565 ?
Tl2 O9 O8 129.7(6) . 3_565 ?
P3 O9 O10 65.9(10) . 4_455 ?
Al1 O9 O10 127.0(13) 2 4_455 ?
O10 O9 O10 62.0(7) . 4_455 ?
O11 O9 O10 48.0(8) . 4_455 ?
O12 O9 O10 99.7(11) . 4_455 ?
O6 O9 O10 170.2(11) 3_665 4_455 ?
O5 O9 O10 82.2(10) 3_565 4_455 ?
O3 O9 O10 126.4(11) 2 4_455 ?
O7 O9 O10 118.8(11) 2 4_455 ?
Tl2 O9 O10 82.0(6) . 4_455 ?
O8 O9 O10 54.2(5) 3_565 4_455 ?
P3 O10 Al2 134.2(15) . . ?
P3 O10 O9 39.0(9) . . ?
Al2 O10 O9 169.2(16) . . ?
P3 O10 O12 36.0(10) . . ?
Al2 O10 O12 116.5(12) . . ?
O9 O10 O12 63.2(11) . . ?
P3 O10 O11 122.0(13) . 4 ?
Al2 O10 O11 46.6(9) . 4 ?
O9 O10 O11 141.4(14) . 4 ?
O12 O10 O11 87.0(11) . 4 ?
P3 O10 O11 32.3(9) . . ?
Al2 O10 O11 108.6(12) . . ?
O9 O10 O11 61.5(10) . . ?
O12 O10 O11 57.9(10) . . ?
O11 O10 O11 123.8(13) 4 . ?
P3 O10 O12 115.9(15) . 4_455 ?
Al2 O10 O12 44.4(10) . 4_455 ?
O9 O10 O12 126.7(14) . 4_455 ?
O12 O10 O12 130.6(16) . 4_455 ?
O11 O10 O12 91.0(10) 4 4_455 ?
O11 O10 O12 83.7(11) . 4_455 ?
P3 O10 O8 167.1(14) . 2_545 ?
Al2 O10 O8 32.9(6) . 2_545 ?
O9 O10 O8 153.6(13) . 2_545 ?
O12 O10 O8 138.7(12) . 2_545 ?
O11 O10 O8 52.0(8) 4 2_545 ?
O11 O10 O8 137.7(12) . 2_545 ?
O12 O10 O8 56.4(9) 4_455 2_545 ?
P3 O10 Tl2 111.6(11) . . ?
Al2 O10 Tl2 113.3(9) . . ?
O9 O10 Tl2 72.7(8) . . ?
O12 O10 Tl2 123.9(10) . . ?
O11 O10 Tl2 110.3(10) 4 . ?
O11 O10 Tl2 125.4(9) . . ?
O12 O10 Tl2 103.0(9) 4_455 . ?
O8 O10 Tl2 81.1(7) 2_545 . ?
P3 O10 P3 112.7(12) . 4 ?
Al2 O10 P3 74.3(8) . 4 ?
O9 O10 P3 115.2(11) . 4 ?
O12 O10 P3 77.9(10) . 4 ?
O11 O10 P3 29.2(7) 4 4 ?
O11 O10 P3 132.5(10) . 4 ?
O12 O10 P3 118.1(10) 4_455 4 ?
O8 O10 P3 67.9(7) 2_545 4 ?
Tl2 O10 P3 92.2(7) . 4 ?
P3 O10 O10 86.1(12) . 4 ?
Al2 O10 O10 99.9(10) . 4 ?
O9 O10 O10 88.5(11) . 4 ?
O12 O10 O10 54.5(10) . 4 ?
O11 O10 O10 53.3(8) 4 4 ?
O11 O10 O10 112.4(11) . 4 ?
O12 O10 O10 144.2(11) 4_455 4 ?
O8 O10 O10 96.0(10) 2_545 4 ?
Tl2 O10 O10 93.3(4) . 4 ?
P3 O10 O10 28.3(4) 4 4 ?
P3 O10 O10 76.1(12) . 4_455 ?
Al2 O10 O10 94.8(10) . 4_455 ?
O9 O10 O10 75.8(11) . 4_455 ?
O12 O10 O10 109.4(13) . 4_455 ?
O11 O10 O10 140.6(10) 4 4_455 ?
O11 O10 O10 52.2(9) . 4_455 ?
O12 O10 O10 50.9(9) 4_455 4_455 ?
O8 O10 O10 102.0(9) 2_545 4_455 ?
Tl2 O10 O10 90.4(4) . 4_455 ?
P3 O10 O10 169.0(10) 4 4_455 ?
O10 O10 O10 162.0(14) 4 4_455 ?
P3 O11 Al2 138.4(18) . 4_455 ?
P3 O11 O12 37.3(11) . . ?
Al2 O11 O12 171.4(18) 4_455 . ?
P3 O11 O4 167.0(18) . 4_456 ?
Al2 O11 O4 43.6(10) 4_455 4_456 ?
O12 O11 O4 143.1(16) . 4_456 ?
P3 O11 O8 115.5(15) . 3_565 ?
Al2 O11 O8 46.1(8) 4_455 3_565 ?
O12 O11 O8 126.0(16) . 3_565 ?
O4 O11 O8 75.1(11) 4_456 3_565 ?
P3 O11 O10 96.4(14) . 4_455 ?
Al2 O11 O10 46.8(9) 4_455 4_455 ?
O12 O11 O10 132.5(16) . 4_455 ?
O4 O11 O10 78.8(13) 4_456 4_455 ?
O8 O11 O10 74.6(10) 3_565 4_455 ?
P3 O11 O9 33.5(9) . . ?
Al2 O11 O9 111.4(14) 4_455 . ?
O12 O11 O9 61.3(12) . . ?
O4 O11 O9 154.5(15) 4_456 . ?
O8 O11 O9 82.1(11) 3_565 . ?
O10 O11 O9 84.3(11) 4_455 . ?
P3 O11 O10 32.1(8) . . ?
Al2 O11 O10 121.2(14) 4_455 . ?
O12 O11 O10 59.3(12) . . ?
O4 O11 O10 135.5(15) 4_456 . ?
O8 O11 O10 128.6(13) 3_565 . ?
O10 O11 O10 74.5(8) 4_455 . ?
O9 O11 O10 54.9(9) . . ?
P3 O11 Tl3 97.2(13) . 2 ?
Al2 O11 Tl3 109.9(11) 4_455 2 ?
O12 O11 Tl3 67.7(12) . 2 ?
O4 O11 Tl3 92.3(11) 4_456 2 ?
O8 O11 Tl3 77.6(9) 3_565 2 ?
O10 O11 Tl3 152.1(12) 4_455 2 ?
O9 O11 Tl3 93.8(10) . 2 ?
O10 O11 Tl3 126.4(12) . 2 ?
P3 O11 Tl1 102.6(13) . 1_556 ?
Al2 O11 Tl1 114.1(12) 4_455 1_556 ?
O12 O11 Tl1 73.8(10) . 1_556 ?
O4 O11 Tl1 71.2(10) 4_456 1_556 ?
O8 O11 Tl1 135.7(12) 3_565 1_556 ?
O10 O11 Tl1 124.4(11) 4_455 1_556 ?
O9 O11 Tl1 134.2(12) . 1_556 ?
O10 O11 Tl1 95.7(9) . 1_556 ?
Tl3 O11 Tl1 75.9(6) 2 1_556 ?
P3 O11 O1 141.6(15) . 3_565 ?
Al2 O11 O1 78.7(10) 4_455 3_565 ?
O12 O11 O1 104.5(13) . 3_565 ?
O4 O11 O1 44.0(9) 4_456 3_565 ?
O8 O11 O1 80.9(10) 3_565 3_565 ?
O10 O11 O1 122.0(11) 4_455 3_565 ?
O9 O11 O1 142.9(12) . 3_565 ?
O10 O11 O1 150.4(11) . 3_565 ?
Tl3 O11 O1 50.3(5) 2 3_565 ?
Tl1 O11 O1 54.9(6) 1_556 3_565 ?
P3 O11 O12 80.7(12) . 4_455 ?
Al2 O11 O12 82.6(11) 4_455 4_455 ?
O12 O11 O12 101.9(14) . 4_455 ?
O4 O11 O12 87.5(12) 4_456 4_455 ?
O8 O11 O12 120.3(12) 3_565 4_455 ?
O10 O11 O12 45.9(8) 4_455 4_455 ?
O9 O11 O12 94.4(11) . 4_455 ?
O10 O11 O12 48.6(9) . 4_455 ?
Tl3 O11 O12 161.2(10) 2 4_455 ?
Tl1 O11 O12 86.3(8) 1_556 4_455 ?
O1 O11 O12 122.7(10) 3_565 4_455 ?
P3 O12 Al2 148.8(23) . 4 ?
P3 O12 O11 36.7(10) . . ?
Al2 O12 O11 172.2(19) 4 . ?
P3 O12 O10 35.3(10) . . ?
Al2 O12 O10 119.2(18) 4 . ?
O11 O12 O10 62.8(12) . . ?
P3 O12 O4 156.1(20) . 4_556 ?
Al2 O12 O4 42.3(11) 4 4_556 ?
O11 O12 O4 130.1(17) . 4_556 ?
O10 O12 O4 128.1(16) . 4_556 ?
P3 O12 O9 33.4(10) . . ?
Al2 O12 O9 127.0(17) 4 . ?
O11 O12 O9 60.7(11) . . ?
O10 O12 O9 55.7(10) . . ?
O4 O12 O9 169.0(17) 4_556 . ?
P3 O12 O10 104.6(17) . 4 ?
Al2 O12 O10 45.2(10) 4 4 ?
O11 O12 O10 137.4(18) . 4 ?
O10 O12 O10 74.7(10) . 4 ?
O4 O12 O10 76.4(13) 4_556 4 ?
O9 O12 O10 96.3(13) . 4 ?
P3 O12 O8 132.8(17) . 3_665 ?
Al2 O12 O8 41.4(9) 4 3_665 ?
O11 O12 O8 143.6(18) . 3_665 ?
O10 O12 O8 133.7(15) . 3_665 ?
O4 O12 O8 70.5(12) 4_556 3_665 ?
O9 O12 O8 99.4(13) . 3_665 ?
O10 O12 O8 70.0(10) 4 3_665 ?
P3 O12 Tl3 93.1(15) . 2 ?
Al2 O12 Tl3 114.9(15) 4 2 ?
O11 O12 Tl3 63.7(12) . 2 ?
O10 O12 Tl3 125.9(13) . 2 ?
O4 O12 Tl3 92.8(12) 4_556 2 ?
O9 O12 Tl3 91.4(11) . 2 ?
O10 O12 Tl3 158.1(14) 4 2 ?
O8 O12 Tl3 88.6(10) 3_665 2 ?
P3 O12 O6 84.7(12) . 3_665 ?
Al2 O12 O6 82.8(11) 4 3_665 ?
O11 O12 O6 104.7(11) . 3_665 ?
O10 O12 O6 97.9(9) . 3_665 ?
O4 O12 O6 118.6(11) 4_556 3_665 ?
O9 O12 O6 51.3(8) . 3_665 ?
O10 O12 O6 80.8(8) 4 3_665 ?
O8 O12 O6 48.2(8) 3_665 3_665 ?
Tl3 O12 O6 88.2(7) 2 3_665 ?
P3 O12 Tl1 90.3(14) . 1_556 ?
Al2 O12 Tl1 111.2(13) 4 1_556 ?
O11 O12 Tl1 60.9(10) . 1_556 ?
O10 O12 Tl1 90.3(11) . 1_556 ?
O4 O12 Tl1 70.0(10) 4_556 1_556 ?
O9 O12 Tl1 121.1(13) . 1_556 ?
O10 O12 Tl1 121.5(12) 4 1_556 ?
O8 O12 Tl1 133.7(12) 3_665 1_556 ?
Tl3 O12 Tl1 70.3(7) 2 1_556 ?
O6 O12 Tl1 157.7(8) 3_665 1_556 ?
P3 O12 O11 81.8(14) . 4 ?
Al2 O12 O11 80.0(13) 4 4 ?
O11 O12 O11 98.0(14) . 4 ?
O10 O12 O11 47.1(8) . 4 ?
O4 O12 O11 81.8(11) 4_556 4 ?
O9 O12 O11 99.5(12) . 4 ?
O10 O12 O11 47.7(9) 4 4 ?
O8 O12 O11 116.2(12) 3_665 4 ?
Tl3 O12 O11 150.5(12) 2 4 ?
O6 O12 O11 119.9(9) 3_665 4 ?
Tl1 O12 O11 80.7(8) 1_556 4 ?

loop_
_geom_bond_atom_site_label_1
_geom_bond_atom_site_label_2
_geom_bond_distance
_geom_bond_site_symmetry_2
_geom_bond_publ_flag
Tl1 O1 2.974(13) 3_564 ?
Tl1 O2 2.998(14) 3_664 ?
Tl1 O11 3.03(3) 1_554 ?
Tl1 O5 3.07(3) . ?
Tl1 O3 3.09(3) . ?
Tl1 O4 3.14(3) . ?
Tl1 O4 3.25(3) 4_455 ?
Tl1 O12 3.33(3) 1_554 ?
Tl1 O3 3.35(3) 4 ?
Tl1 O3 3.38(3) 4_455 ?
Tl1 O4 3.44(3) 4 ?
Tl1 O6 3.46(2) . ?
Tl2 O2 2.65(3) 4_455 ?
Tl2 O1 2.81(3) 4 ?
Tl2 O5 3.02(3) 2_545 ?
Tl2 O6 3.03(2) 2_545 ?
Tl2 O10 3.07(2) . ?
Tl2 O9 3.27(2) . ?
Tl2 O2 3.40(3) . ?
Tl2 O1 3.48(3) . ?
Tl2 Tl2 3.542(2) 4 ?
Tl2 Tl2 3.542(2) 4_455 ?
Tl2 O9 3.56(3) 4 ?
Tl2 Tl1 3.747(3) 2_545 ?
Tl3 O1 2.72(3) 4 ?
Tl3 O2 2.82(4) 4_455 ?
Tl3 O11 2.95(3) 2_544 ?
Tl3 O12 3.04(3) 2_544 ?
Tl3 O7 3.12(2) . ?
Tl3 O8 3.42(2) . ?
Tl3 O8 3.43(2) 4 ?
Tl3 O1 3.48(2) . ?
Tl3 O2 3.57(3) . ?
Tl3 Tl3 3.597(2) 4 ?
Tl3 Tl3 3.597(2) 4_455 ?
Tl3 Tl1 3.679(2) 2_545 ?
P1 O4 1.47(4) 2 ?
P1 O1 1.507(14) . ?
P1 O3 1.55(3) 2 ?
P1 O2 1.537(14) . ?
P1 O12 3.59(4) 3_664 ?
P1 O11 3.59(3) 3_564 ?
P1 O5 3.60(3) 3_565 ?
P1 O6 3.66(3) 3_665 ?
P1 O9 3.83(3) . ?
P1 O8 3.89(3) . ?
P2 O6 1.50(3) . ?
P2 O5 1.49(3) . ?
P2 O8 1.52(3) . ?
P2 O7 1.53(2) . ?
P2 O7 3.24(3) 4 ?
P2 O7 3.26(3) 4_455 ?
P2 O12 3.56(4) 3_664 ?
P2 O9 3.62(3) 3_564 ?
P2 O5 3.62(3) 4 ?
P2 O6 3.67(3) 4_455 ?
P2 O11 3.77(3) 3_564 ?
P2 O9 3.85(3) 3_664 ?
P3 O11 1.53(3) . ?
P3 O9 1.52(3) . ?
P3 O10 1.53(2) . ?
P3 O12 1.55(3) . ?
P3 O10 3.12(3) 4_455 ?
P3 O10 3.37(3) 4 ?
P3 O8 3.45(2) 3_565 ?
P3 O6 3.50(3) 3_665 ?
P3 O12 3.57(4) 4_455 ?
P3 O11 3.60(3) 4 ?
P3 O5 3.83(3) 3_565 ?
P3 O7 3.92(2) 2 ?
Al1 O7 1.72(2) . ?
Al1 O9 1.82(2) 2_544 ?
Al1 O3 1.83(3) . ?
Al1 O6 1.88(3) 4_455 ?
Al1 O5 1.93(3) 4 ?
Al1 O8 3.44(3) 4 ?
Al1 O12 3.58(3) 2_544 ?
Al1 O5 3.57(3) . ?
Al1 O7 3.72(3) 4 ?
Al1 O1 3.75(4) 2_544 ?
Al1 O11 3.72(3) 2_544 ?
Al1 O2 3.69(4) 2_544 ?
Al2 O4 1.73(3) 1_556 ?
Al2 O8 1.81(2) 2_545 ?
Al2 O12 1.84(4) 4_455 ?
Al2 O10 1.86(2) . ?
Al2 O11 1.86(3) 4 ?
Al2 O1 3.53(4) 2_545 ?
Al2 O6 3.55(3) 2_545 ?
Al2 O11 3.64(3) . ?
Al2 O9 3.65(3) 4 ?
Al2 O2 3.75(4) 2_545 ?
Al2 O10 3.76(2) 4_455 ?
Al2 O12 3.73(4) . ?
O1 O4 2.35(4) 2 ?
O1 O3 2.55(3) 2 ?
O1 O2 2.57(2) . ?
O1 Tl3 2.72(3) 4_455 ?
O1 Tl2 2.81(3) 4_455 ?
O1 Tl1 2.974(13) 3_565 ?
O1 O11 3.38(4) 3_564 ?
O1 O2 3.43(2) 4_455 ?
O1 O5 3.49(4) 3_565 ?
O2 O3 2.45(4) 2 ?
O2 O4 2.54(4) 2 ?
O2 Tl2 2.65(3) 4 ?
O2 Tl3 2.82(4) 4 ?
O2 Tl1 2.998(14) 3_665 ?
O2 O1 3.43(2) 4 ?
O2 O6 3.45(4) 3_665 ?
O2 O12 3.60(5) 3_664 ?
O3 P1 1.55(3) 2_544 ?
O3 O4 2.381(14) . ?
O3 O2 2.45(4) 2_544 ?
O3 O1 2.55(3) 2_544 ?
O3 O6 2.57(4) 4_455 ?
O3 O5 2.60(4) 4 ?
O3 O9 3.07(4) 2_544 ?
O3 O7 3.07(4) . ?
O3 Tl1 3.35(3) 4_455 ?
O3 Tl1 3.38(3) 4 ?
O4 P1 1.47(4) 2_544 ?
O4 Al2 1.73(3) 1_554 ?
O4 O1 2.35(4) 2_544 ?
O4 O11 2.51(5) 4_554 ?
O4 O2 2.54(4) 2_544 ?
O4 O12 2.57(5) 4_454 ?
O4 O8 3.05(4) 2_544 ?
O4 O10 3.21(4) 1_554 ?
O4 Tl1 3.25(3) 4 ?
O4 Tl1 3.44(3) 4_455 ?
O5 Al1 1.93(3) 4_455 ?
O5 O6 2.38(3) . ?
O5 O8 2.43(4) . ?
O5 O7 2.45(4) . ?
O5 O3 2.60(4) 4_455 ?
O5 O7 2.65(4) 4_455 ?
O5 O9 2.70(4) 3_564 ?
O5 Tl2 3.02(3) 2_554 ?
O5 O1 3.49(4) 3_564 ?
O5 O6 3.56(3) 4_455 ?
O6 Al1 1.88(3) 4 ?
O6 O8 2.50(3) . ?
O6 O7 2.56(3) 4 ?
O6 O7 2.56(3) . ?
O6 O3 2.57(4) 4 ?
O6 O9 2.61(3) 3_664 ?
O6 Tl2 3.03(2) 2_554 ?
O6 O12 3.28(2) 3_664 ?
O6 O2 3.45(4) 3_664 ?
O7 O8 2.45(3) . ?
O7 O6 2.56(3) 4_455 ?
O7 O5 2.65(4) 4 ?
O7 O7 3.112(6) 4 ?
O7 O7 3.112(6) 4_455 ?
O7 O9 3.16(3) 2_544 ?
O8 Al2 1.81(2) 2_554 ?
O8 O11 2.50(3) 3_564 ?
O8 O12 2.72(4) 3_664 ?
O8 O4 3.05(4) 2 ?
O8 O10 3.06(3) 2_554 ?
O8 O9 3.31(2) 3_564 ?
O8 Al1 3.44(3) 4_455 ?
O9 Al1 1.82(2) 2 ?
O9 O10 2.36(3) . ?
O9 O11 2.54(4) . ?
O9 O12 2.55(4) . ?
O9 O6 2.61(3) 3_665 ?
O9 O5 2.70(4) 3_565 ?
O9 O3 3.07(4) 2 ?
O9 O7 3.16(3) 2 ?
O9 O8 3.31(2) 3_565 ?
O9 O10 3.42(4) 4_455 ?
O10 O12 2.50(4) . ?
O10 O11 2.55(3) 4 ?
O10 O11 2.59(3) . ?
O10 O12 2.63(4) 4_455 ?
O10 O8 3.06(3) 2_545 ?
O10 P3 3.12(3) 4 ?
O10 O10 3.112(6) 4 ?
O10 O10 3.112(6) 4_455 ?
O11 Al2 1.86(3) 4_455 ?
O11 O12 2.47(4) . ?
O11 O4 2.51(5) 4_456 ?
O11 O8 2.50(3) 3_565 ?
O11 O10 2.55(3) 4_455 ?
O11 Tl3 2.95(3) 2 ?
O11 Tl1 3.03(3) 1_556 ?
O11 O1 3.38(4) 3_565 ?
O11 O12 3.48(3) 4_455 ?
O12 Al2 1.84(4) 4 ?
O12 O4 2.57(5) 4_556 ?
O12 O10 2.63(4) 4 ?
O12 O8 2.72(4) 3_665 ?
O12 Tl3 3.04(3) 2 ?
O12 O6 3.28(2) 3_665 ?
O12 Tl1 3.33(3) 1_556 ?
O12 O11 3.48(3) 4 ?
